data_7017999
loop_
_publ_author_name
'Yatabe, Takeshi'
'Karasawa, Masaki'
'Isobe, Kiyoshi'
'Ogo, Seiji'
'Nakai, Hidetaka'

_publ_section_title
;
 A naphthyl-substituted pentamethylcyclopentadienyl ligand and its Sm(II)
 bent-metallocene complexes with solvent-induced structure change.
;
_journal_issue 2
_journal_name_full 'Dalton transactions (Cambridge, England : 2003)'
_journal_page_first 354
_journal_page_last 356
_journal_paper_doi 10.1039/c1dt11844g
_journal_volume 41
_journal_year 2012
_chemical_formula_moiety 'C40 H42 Sm '
_chemical_formula_sum 'C40 H42 Sm'
_chemical_formula_weight 673.17
_space_group_IT_number 14
_symmetry_cell_setting monoclinic
_symmetry_Int_Tables_number 14
_symmetry_space_group_name_Hall '-P 2yn'
_symmetry_space_group_name_H-M 'P 1 21/n 1'
_cell_angle_alpha 90.0000
_cell_angle_beta 109.624(3)
_cell_angle_gamma 90.0000
_cell_formula_units_Z 4
_cell_length_a 15.9579(17)
_cell_length_b 12.1851(12)
_cell_length_c 16.6516(18)
_cell_measurement_reflns_used 9478
_cell_measurement_temperature 123.1
_cell_measurement_theta_max 27.5
_cell_measurement_theta_min 3.0
_cell_volume 3049.8(6)
_computing_cell_refinement CrystalClear
_computing_data_collection CrystalClear
_computing_data_reduction CrystalStructure
_computing_publication_material 'CrystalStructure 3.8'
_computing_structure_refinement SHELXL
_computing_structure_solution SIR92
_diffrn_ambient_temperature 123.1
_diffrn_detector_area_resol_mean 7.31
_diffrn_measured_fraction_theta_full 0.992
_diffrn_measured_fraction_theta_max 0.992
_diffrn_measurement_device_type 'Rigaku Mercury'
_diffrn_measurement_method \w
_diffrn_radiation_type 'Mo K\a'
_diffrn_radiation_wavelength 0.71070
_diffrn_reflns_av_R_equivalents 0.047
_diffrn_reflns_limit_h_max 20
_diffrn_reflns_limit_h_min -19
_diffrn_reflns_limit_k_max 15
_diffrn_reflns_limit_k_min -15
_diffrn_reflns_limit_l_max 21
_diffrn_reflns_limit_l_min -20
_diffrn_reflns_number 32774
_diffrn_reflns_theta_full 27.47
_diffrn_reflns_theta_max 27.47
_exptl_absorpt_coefficient_mu 1.957
_exptl_absorpt_correction_T_max 0.717
_exptl_absorpt_correction_T_min 0.481
_exptl_absorpt_correction_type numerical
_exptl_absorpt_process_details
;
Higashi, T. (1999). Program for Absorption Correction.
Rigaku Corporation, Tokyo, Japan.
;
_exptl_crystal_colour 'dark green'
_exptl_crystal_density_diffrn 1.466
_exptl_crystal_density_method 'not measured'
_exptl_crystal_description block
_exptl_crystal_F_000 1376.00
_exptl_crystal_size_max 0.30
_exptl_crystal_size_mid 0.28
_exptl_crystal_size_min 0.17
_refine_diff_density_max 2.47
_refine_diff_density_min -1.82
_refine_ls_extinction_method none
_refine_ls_goodness_of_fit_ref 1.096
_refine_ls_hydrogen_treatment refall
_refine_ls_number_parameters 371
_refine_ls_number_reflns 6923
_refine_ls_R_factor_gt 0.0499
_refine_ls_shift/su_max 0.0000
_refine_ls_structure_factor_coef Fsqd
_refine_ls_weighting_details 'w = 1/[\s^2^(Fo^2^)+(0.0000P)^2^+0.0000P] where P=(Fo^2^+2Fc^2^)/3'
_refine_ls_weighting_scheme calc
_refine_ls_wR_factor_ref 0.1351
_reflns_number_gt 5625
_reflns_number_total 6923
_reflns_threshold_expression F^2^>2.0\s(F^2^)
_cod_data_source_file c1dt11844g.txt
_cod_data_source_block '__2_SmCpNaph'
_cod_original_formula_sum 'C40 H42 Sm '
_cod_database_code 7017999

loop_
_symmetry_equiv_pos_site_id
_symmetry_equiv_pos_as_xyz
1 +X,+Y,+Z
2 1/2-X,1/2+Y,1/2-Z
3 -X,-Y,-Z
4 1/2+X,1/2-Y,1/2+Z

loop_
_atom_site_label
_atom_site_type_symbol
_atom_site_fract_x
_atom_site_fract_y
_atom_site_fract_z
_atom_site_U_iso_or_equiv
_atom_site_adp_type
_atom_site_occupancy
_atom_site_symmetry_multiplicity
_atom_site_calc_flag
_atom_site_refinement_flags
Sm(1) Sm 0.749400(13) 0.731000(18) 0.503200(12) 0.02543(10) Uani 1.00 1 d .
C(1) C 0.6049(2) 0.6259(3) 0.3908(2) 0.0301(9) Uani 1.00 1 d .
C(2) C 0.6750(2) 0.5902(3) 0.3635(2) 0.0309(9) Uani 1.00 1 d .
C(3) C 0.7047(2) 0.6801(3) 0.3255(2) 0.0303(9) Uani 1.00 1 d .
C(4) C 0.6514(3) 0.7725(3) 0.3288(2) 0.0284(9) Uani 1.00 1 d .
C(5) C 0.5910(3) 0.7396(3) 0.3694(2) 0.0289(9) Uani 1.00 1 d .
C(6) C 0.5505(3) 0.5578(4) 0.4303(3) 0.0385(10) Uani 1.00 1 d .
C(7) C 0.7064(3) 0.4730(3) 0.3627(3) 0.0412(11) Uani 1.00 1 d .
C(8) C 0.7730(3) 0.6722(4) 0.2817(2) 0.0399(10) Uani 1.00 1 d .
C(9) C 0.6517(3) 0.8810(3) 0.2857(2) 0.0353(9) Uani 1.00 1 d .
C(10) C 0.5248(3) 0.8129(4) 0.3906(2) 0.0355(9) Uani 1.00 1 d .
C(11) C 0.5643(3) 0.8682(3) 0.4787(3) 0.0363(10) Uani 1.00 1 d .
C(12) C 0.6395(2) 0.9344(3) 0.4956(2) 0.0324(9) Uani 1.00 1 d .
C(13) C 0.6774(3) 0.9896(4) 0.5731(3) 0.0424(11) Uani 1.00 1 d .
C(14) C 0.6396(3) 0.9806(4) 0.6361(3) 0.0415(10) Uani 1.00 1 d .
C(15) C 0.5643(3) 0.9142(3) 0.6220(2) 0.0360(9) Uani 1.00 1 d .
C(16) C 0.5231(3) 0.9060(4) 0.6857(3) 0.0493(12) Uani 1.00 1 d .
C(17) C 0.4469(4) 0.8469(5) 0.6720(4) 0.0608(17) Uani 1.00 1 d .
C(18) C 0.4085(4) 0.7919(4) 0.5951(4) 0.0541(14) Uani 1.00 1 d .
C(19) C 0.4458(3) 0.7942(4) 0.5325(3) 0.0449(11) Uani 1.00 1 d .
C(20) C 0.5246(3) 0.8569(3) 0.5432(2) 0.0381(10) Uani 1.00 1 d .
C(21) C 0.8761(3) 0.5829(3) 0.6035(2) 0.0341(9) Uani 1.00 1 d .
C(22) C 0.7957(3) 0.5488(3) 0.6147(2) 0.0364(10) Uani 1.00 1 d .
C(23) C 0.7696(3) 0.6322(4) 0.6613(2) 0.0354(10) Uani 1.00 1 d .
C(24) C 0.8338(3) 0.7170(4) 0.6788(2) 0.0368(11) Uani 1.00 1 d .
C(25) C 0.9000(3) 0.6867(4) 0.6432(2) 0.0340(9) Uani 1.00 1 d .
C(26) C 0.9297(3) 0.5160(4) 0.5622(3) 0.0430(11) Uani 1.00 1 d .
C(27) C 0.7544(3) 0.4377(4) 0.5945(3) 0.0465(12) Uani 1.00 1 d .
C(28) C 0.6885(3) 0.6297(4) 0.6886(3) 0.0463(12) Uani 1.00 1 d .
C(29) C 0.8354(3) 0.8173(4) 0.7320(3) 0.0473(12) Uani 1.00 1 d .
C(30) C 0.9760(3) 0.7582(4) 0.6395(3) 0.0396(11) Uani 1.00 1 d .
C(31) C 0.9431(2) 0.8495(4) 0.5743(3) 0.0361(9) Uani 1.00 1 d .
C(32) C 0.9135(3) 0.8222(4) 0.4891(2) 0.0391(10) Uani 1.00 1 d .
C(33) C 0.8748(3) 0.9007(4) 0.4247(3) 0.0439(11) Uani 1.00 1 d .
C(34) C 0.8656(3) 1.0070(4) 0.4460(3) 0.0467(12) Uani 1.00 1 d .
C(35) C 0.8977(3) 1.0394(4) 0.5325(3) 0.0399(10) Uani 1.00 1 d .
C(36) C 0.8916(3) 1.1511(4) 0.5559(3) 0.0506(12) Uani 1.00 1 d .
C(37) C 0.9247(4) 1.1844(5) 0.6379(4) 0.0530(14) Uani 1.00 1 d .
C(38) C 0.9679(3) 1.1085(4) 0.7019(3) 0.0502(13) Uani 1.00 1 d .
C(39) C 0.9741(3) 1.0002(4) 0.6833(3) 0.0418(10) Uani 1.00 1 d .
C(40) C 0.9377(3) 0.9613(4) 0.5968(3) 0.0388(10) Uani 1.00 1 d .
H(1) H 0.5738 0.4827 0.4391 0.046 Uiso 1.00 1 c R
H(2) H 0.4884 0.5566 0.3923 0.046 Uiso 1.00 1 c R
H(3) H 0.5537 0.5897 0.4853 0.046 Uiso 1.00 1 c R
H(4) H 0.7548 0.4712 0.3389 0.049 Uiso 1.00 1 c R
H(5) H 0.6568 0.4277 0.3277 0.049 Uiso 1.00 1 c R
H(6) H 0.7279 0.4444 0.4211 0.049 Uiso 1.00 1 c R
H(7) H 0.7808 0.7444 0.2592 0.048 Uiso 1.00 1 c R
H(8) H 0.7529 0.6194 0.2347 0.048 Uiso 1.00 1 c R
H(9) H 0.8297 0.6477 0.3227 0.048 Uiso 1.00 1 c R
H(10) H 0.6038 0.9273 0.2913 0.042 Uiso 1.00 1 c R
H(11) H 0.6424 0.8687 0.2252 0.042 Uiso 1.00 1 c R
H(12) H 0.7090 0.9175 0.3126 0.042 Uiso 1.00 1 c R
H(13) H 0.4725 0.7687 0.3896 0.043 Uiso 1.00 1 c R
H(14) H 0.5043 0.8704 0.3463 0.043 Uiso 1.00 1 c R
H(15) H 0.6661 0.9425 0.4527 0.039 Uiso 1.00 1 c R
H(16) H 0.7291 1.0333 0.5823 0.051 Uiso 1.00 1 c R
H(17) H 0.6643 1.0189 0.6884 0.050 Uiso 1.00 1 c R
H(18) H 0.5492 0.9424 0.7387 0.059 Uiso 1.00 1 c R
H(19) H 0.4200 0.8434 0.7149 0.073 Uiso 1.00 1 c R
H(20) H 0.3551 0.7517 0.5860 0.065 Uiso 1.00 1 c R
H(21) H 0.4192 0.7540 0.4814 0.054 Uiso 1.00 1 c R
H(22) H 0.8987 0.4469 0.5411 0.052 Uiso 1.00 1 c R
H(23) H 0.9883 0.5001 0.6042 0.052 Uiso 1.00 1 c R
H(24) H 0.9371 0.5572 0.5145 0.052 Uiso 1.00 1 c R
H(25) H 0.7026 0.4333 0.6134 0.056 Uiso 1.00 1 c R
H(26) H 0.7979 0.3817 0.6240 0.056 Uiso 1.00 1 c R
H(27) H 0.7356 0.4252 0.5328 0.056 Uiso 1.00 1 c R
H(28) H 0.6873 0.6959 0.7217 0.056 Uiso 1.00 1 c R
H(29) H 0.6908 0.5646 0.7239 0.056 Uiso 1.00 1 c R
H(30) H 0.6347 0.6269 0.6381 0.056 Uiso 1.00 1 c R
H(31) H 0.8887 0.8607 0.7371 0.057 Uiso 1.00 1 c R
H(32) H 0.8365 0.7948 0.7888 0.057 Uiso 1.00 1 c R
H(33) H 0.7822 0.8616 0.7047 0.057 Uiso 1.00 1 c R
H(34) H 1.0198 0.7127 0.6243 0.048 Uiso 1.00 1 c R
H(35) H 1.0063 0.7907 0.6964 0.048 Uiso 1.00 1 c R
H(36) H 0.9192 0.7484 0.4732 0.047 Uiso 1.00 1 c R
H(37) H 0.8552 0.8793 0.3665 0.053 Uiso 1.00 1 c R
H(38) H 0.8377 1.0591 0.4028 0.056 Uiso 1.00 1 c R
H(39) H 0.8635 1.2032 0.5128 0.061 Uiso 1.00 1 c R
H(40) H 0.9188 1.2588 0.6522 0.064 Uiso 1.00 1 c R
H(41) H 0.9934 1.1329 0.7592 0.060 Uiso 1.00 1 c R
H(42) H 1.0027 0.9502 0.7278 0.050 Uiso 1.00 1 c R

loop_
_atom_site_aniso_label
_atom_site_aniso_U_11
_atom_site_aniso_U_22
_atom_site_aniso_U_33
_atom_site_aniso_U_12
_atom_site_aniso_U_13
_atom_site_aniso_U_23
Sm(1) 0.02920(17) 0.02370(16) 0.02330(14) -0.00050(7) 0.00870(11) 0.00060(7)
C(1) 0.032(2) 0.032(2) 0.0269(19) -0.0080(17) 0.0108(16) -0.0021(16)
C(2) 0.038(2) 0.030(2) 0.028(2) -0.0047(17) 0.0150(17) -0.0059(16)
C(3) 0.033(2) 0.035(2) 0.0247(19) -0.0103(18) 0.0120(16) -0.0069(17)
C(4) 0.036(2) 0.029(2) 0.0193(19) -0.0075(16) 0.0082(17) 0.0007(15)
C(5) 0.036(2) 0.029(2) 0.024(2) -0.0032(17) 0.0116(18) -0.0015(15)
C(6) 0.042(2) 0.037(2) 0.042(2) -0.007(2) 0.022(2) 0.001(2)
C(7) 0.058(3) 0.023(2) 0.051(2) -0.001(2) 0.030(2) -0.008(2)
C(8) 0.049(2) 0.045(2) 0.032(2) -0.007(2) 0.021(2) -0.0078(19)
C(9) 0.046(2) 0.033(2) 0.026(2) -0.0068(19) 0.0109(18) 0.0021(17)
C(10) 0.037(2) 0.035(2) 0.035(2) 0.0044(19) 0.0125(19) -0.0009(19)
C(11) 0.034(2) 0.030(2) 0.044(2) 0.0080(18) 0.014(2) 0.0020(19)
C(12) 0.030(2) 0.031(2) 0.038(2) 0.0019(17) 0.0123(18) 0.0008(17)
C(13) 0.042(2) 0.037(2) 0.045(2) 0.004(2) 0.010(2) -0.010(2)
C(14) 0.042(2) 0.040(2) 0.037(2) 0.006(2) 0.007(2) -0.002(2)
C(15) 0.045(2) 0.031(2) 0.031(2) 0.0122(19) 0.0103(19) 0.0053(17)
C(16) 0.060(3) 0.049(3) 0.042(2) 0.016(2) 0.022(2) 0.013(2)
C(17) 0.082(4) 0.051(3) 0.071(4) 0.020(3) 0.053(3) 0.022(3)
C(18) 0.068(3) 0.035(2) 0.071(4) -0.002(2) 0.040(3) 0.002(2)
C(19) 0.042(2) 0.036(2) 0.060(3) -0.003(2) 0.021(2) 0.005(2)
C(20) 0.046(2) 0.031(2) 0.038(2) 0.0068(19) 0.015(2) 0.0027(18)
C(21) 0.040(2) 0.036(2) 0.029(2) 0.0143(19) 0.0145(18) 0.0078(17)
C(22) 0.045(2) 0.034(2) 0.034(2) 0.008(2) 0.018(2) 0.0123(19)
C(23) 0.042(2) 0.040(2) 0.030(2) 0.012(2) 0.0199(18) 0.0116(18)
C(24) 0.049(3) 0.041(2) 0.021(2) 0.015(2) 0.012(2) 0.0054(17)
C(25) 0.037(2) 0.040(2) 0.025(2) 0.004(2) 0.0107(17) -0.0000(18)
C(26) 0.048(2) 0.041(2) 0.046(2) 0.012(2) 0.024(2) 0.002(2)
C(27) 0.055(3) 0.034(2) 0.057(3) 0.006(2) 0.027(2) 0.011(2)
C(28) 0.054(3) 0.051(3) 0.045(2) 0.009(2) 0.031(2) 0.013(2)
C(29) 0.053(3) 0.056(3) 0.033(2) 0.014(2) 0.014(2) -0.008(2)
C(30) 0.030(2) 0.050(2) 0.033(2) 0.003(2) 0.004(2) -0.003(2)
C(31) 0.029(2) 0.042(2) 0.037(2) -0.0061(19) 0.0113(18) -0.003(2)
C(32) 0.032(2) 0.050(2) 0.036(2) -0.008(2) 0.0131(19) -0.000(2)
C(33) 0.041(2) 0.058(3) 0.032(2) -0.020(2) 0.012(2) -0.003(2)
C(34) 0.048(3) 0.052(3) 0.037(2) -0.005(2) 0.011(2) 0.011(2)
C(35) 0.032(2) 0.045(2) 0.045(2) -0.002(2) 0.016(2) 0.003(2)
C(36) 0.048(3) 0.048(3) 0.056(3) 0.002(2) 0.017(2) 0.008(2)
C(37) 0.055(3) 0.046(3) 0.066(3) -0.007(2) 0.031(2) -0.011(2)
C(38) 0.057(3) 0.050(3) 0.050(3) -0.008(2) 0.027(2) -0.013(2)
C(39) 0.042(2) 0.045(2) 0.039(2) -0.001(2) 0.015(2) -0.000(2)
C(40) 0.038(2) 0.042(2) 0.042(2) -0.001(2) 0.020(2) 0.000(2)

loop_
_atom_type_symbol
_atom_type_description
_atom_type_scat_dispersion_real
_atom_type_scat_dispersion_imag
_atom_type_scat_source
C C 0.003 0.002
;
International Tables for Crystallography
(1992, Vol. C, Tables 4.2.6.8 and 6.1.1.4)
;
H H 0.000 0.000
;
International Tables for Crystallography
(1992, Vol. C, Table 6.1.1.4)
;
Sm Sm -0.164 3.442
;
International Tables for Crystallography
(1992, Vol. C, Tables 4.2.6.8 and 6.1.1.4)
;

loop_
_geom_angle_atom_site_label_1
_geom_angle_atom_site_label_2
_geom_angle_atom_site_label_3
_geom_angle
_geom_angle_publ_flag
C(1) Sm(1) C(2) 29.33(14) yes
C(1) Sm(1) C(3) 48.39(14) yes
C(1) Sm(1) C(4) 48.68(13) yes
C(1) Sm(1) C(5) 30.12(12) yes
C(1) Sm(1) C(21) 112.18(12) yes
C(1) Sm(1) C(22) 93.18(12) yes
C(1) Sm(1) C(23) 104.11(13) yes
C(1) Sm(1) C(24) 133.29(15) yes
C(1) Sm(1) C(25) 140.43(13) yes
C(2) Sm(1) C(3) 29.01(13) yes
C(2) Sm(1) C(4) 47.88(11) yes
C(2) Sm(1) C(5) 48.42(12) yes
C(2) Sm(1) C(21) 96.85(12) yes
C(2) Sm(1) C(22) 90.48(12) yes
C(2) Sm(1) C(23) 113.36(13) yes
C(2) Sm(1) C(24) 138.78(13) yes
C(2) Sm(1) C(25) 125.48(13) yes
C(3) Sm(1) C(4) 28.85(13) yes
C(3) Sm(1) C(5) 48.01(14) yes
C(3) Sm(1) C(21) 110.77(13) yes
C(3) Sm(1) C(22) 115.27(13) yes
C(3) Sm(1) C(23) 141.56(13) yes
C(3) Sm(1) C(24) 159.26(14) yes
C(3) Sm(1) C(25) 131.91(14) yes
C(4) Sm(1) C(5) 29.09(15) yes
C(4) Sm(1) C(21) 139.62(13) yes
C(4) Sm(1) C(22) 137.97(12) yes
C(4) Sm(1) C(23) 151.96(13) yes
C(4) Sm(1) C(24) 171.86(14) yes
C(4) Sm(1) C(25) 156.14(15) yes
C(5) Sm(1) C(21) 142.06(12) yes
C(5) Sm(1) C(22) 121.84(12) yes
C(5) Sm(1) C(23) 123.98(14) yes
C(5) Sm(1) C(24) 147.25(16) yes
C(5) Sm(1) C(25) 170.21(13) yes
C(21) Sm(1) C(22) 29.19(15) yes
C(21) Sm(1) C(23) 48.29(15) yes
C(21) Sm(1) C(24) 48.51(14) yes
C(21) Sm(1) C(25) 29.42(13) yes
C(22) Sm(1) C(23) 29.23(14) yes
C(22) Sm(1) C(24) 48.30(13) yes
C(22) Sm(1) C(25) 48.39(13) yes
C(23) Sm(1) C(24) 29.28(14) yes
C(23) Sm(1) C(25) 48.52(14) yes
C(24) Sm(1) C(25) 29.64(16) yes
Sm(1) C(1) C(2) 77.8(2) yes
Sm(1) C(1) C(5) 75.1(2) yes
Sm(1) C(1) C(6) 115.8(2) yes
C(2) C(1) C(5) 107.0(4) yes
C(2) C(1) C(6) 127.5(4) yes
C(5) C(1) C(6) 125.4(4) yes
Sm(1) C(2) C(1) 72.9(2) yes
Sm(1) C(2) C(3) 77.7(2) yes
Sm(1) C(2) C(7) 122.3(2) yes
C(1) C(2) C(3) 108.9(3) yes
C(1) C(2) C(7) 126.5(4) yes
C(3) C(2) C(7) 124.1(4) yes
Sm(1) C(3) C(2) 73.3(2) yes
Sm(1) C(3) C(4) 74.6(2) yes
Sm(1) C(3) C(8) 123.0(2) yes
C(2) C(3) C(4) 107.4(4) yes
C(2) C(3) C(8) 124.7(4) yes
C(4) C(3) C(8) 127.5(4) yes
Sm(1) C(4) C(3) 76.5(2) yes
Sm(1) C(4) C(5) 71.9(2) yes
Sm(1) C(4) C(9) 123.7(2) yes
C(3) C(4) C(5) 107.9(3) yes
C(3) C(4) C(9) 125.4(4) yes
C(5) C(4) C(9) 126.2(4) yes
Sm(1) C(5) C(1) 74.8(2) yes
Sm(1) C(5) C(4) 79.0(2) yes
Sm(1) C(5) C(10) 110.9(2) yes
C(1) C(5) C(4) 108.7(4) yes
C(1) C(5) C(10) 125.2(4) yes
C(4) C(5) C(10) 126.0(3) yes
C(5) C(10) C(11) 112.6(3) yes
C(10) C(11) C(12) 119.6(4) yes
C(10) C(11) C(20) 122.1(4) yes
C(12) C(11) C(20) 118.3(4) yes
C(11) C(12) C(13) 122.8(5) yes
C(12) C(13) C(14) 119.9(4) yes
C(13) C(14) C(15) 119.2(4) yes
C(14) C(15) C(16) 119.9(4) yes
C(14) C(15) C(20) 121.7(4) yes
C(16) C(15) C(20) 118.4(4) yes
C(15) C(16) C(17) 121.3(5) yes
C(16) C(17) C(18) 120.0(7) yes
C(17) C(18) C(19) 121.5(6) yes
C(18) C(19) C(20) 120.5(4) yes
C(11) C(20) C(15) 118.1(4) yes
C(11) C(20) C(19) 123.6(4) yes
C(15) C(20) C(19) 118.2(5) yes
Sm(1) C(21) C(22) 76.3(2) yes
Sm(1) C(21) C(25) 74.4(2) yes
Sm(1) C(21) C(26) 119.0(2) yes
C(22) C(21) C(25) 108.2(4) yes
C(22) C(21) C(26) 125.4(4) yes
C(25) C(21) C(26) 126.3(4) yes
Sm(1) C(22) C(21) 74.5(2) yes
Sm(1) C(22) C(23) 74.8(2) yes
Sm(1) C(22) C(27) 124.4(2) yes
C(21) C(22) C(23) 107.8(4) yes
C(21) C(22) C(27) 125.9(4) yes
C(23) C(22) C(27) 125.6(5) yes
Sm(1) C(23) C(22) 76.0(2) yes
Sm(1) C(23) C(24) 74.2(2) yes
Sm(1) C(23) C(28) 116.8(2) yes
C(22) C(23) C(24) 108.0(4) yes
C(22) C(23) C(28) 126.0(4) yes
C(24) C(23) C(28) 126.0(4) yes
Sm(1) C(24) C(23) 76.5(2) yes
Sm(1) C(24) C(25) 75.1(2) yes
Sm(1) C(24) C(29) 118.4(3) yes
C(23) C(24) C(25) 108.2(4) yes
C(23) C(24) C(29) 125.7(5) yes
C(25) C(24) C(29) 126.0(4) yes
Sm(1) C(25) C(21) 76.2(2) yes
Sm(1) C(25) C(24) 75.3(2) yes
Sm(1) C(25) C(30) 109.5(2) yes
C(21) C(25) C(24) 107.7(4) yes
C(21) C(25) C(30) 126.1(4) yes
C(24) C(25) C(30) 125.8(4) yes
C(25) C(30) C(31) 111.2(3) yes
C(30) C(31) C(32) 118.4(4) yes
C(30) C(31) C(40) 123.3(4) yes
C(32) C(31) C(40) 118.3(4) yes
C(31) C(32) C(33) 121.9(4) yes
C(32) C(33) C(34) 120.2(4) yes
C(33) C(34) C(35) 119.8(4) yes
C(34) C(35) C(36) 120.6(4) yes
C(34) C(35) C(40) 120.0(4) yes
C(36) C(35) C(40) 119.4(4) yes
C(35) C(36) C(37) 121.5(5) yes
C(36) C(37) C(38) 119.7(5) yes
C(37) C(38) C(39) 121.1(5) yes
C(38) C(39) C(40) 120.7(4) yes
C(31) C(40) C(35) 119.8(4) yes
C(31) C(40) C(39) 122.7(4) yes
C(35) C(40) C(39) 117.5(4) yes
C(1) C(6) H(1) 109.5 no
C(1) C(6) H(2) 109.5 no
C(1) C(6) H(3) 109.5 no
H(1) C(6) H(2) 109.5 no
H(1) C(6) H(3) 109.5 no
H(2) C(6) H(3) 109.5 no
C(2) C(7) H(4) 109.5 no
C(2) C(7) H(5) 109.5 no
C(2) C(7) H(6) 109.5 no
H(4) C(7) H(5) 109.5 no
H(4) C(7) H(6) 109.5 no
H(5) C(7) H(6) 109.5 no
C(3) C(8) H(7) 109.5 no
C(3) C(8) H(8) 109.5 no
C(3) C(8) H(9) 109.5 no
H(7) C(8) H(8) 109.5 no
H(7) C(8) H(9) 109.5 no
H(8) C(8) H(9) 109.5 no
C(4) C(9) H(10) 109.5 no
C(4) C(9) H(11) 109.5 no
C(4) C(9) H(12) 109.5 no
H(10) C(9) H(11) 109.5 no
H(10) C(9) H(12) 109.5 no
H(11) C(9) H(12) 109.5 no
C(5) C(10) H(13) 109.1 no
C(5) C(10) H(14) 109.1 no
C(11) C(10) H(13) 109.1 no
C(11) C(10) H(14) 109.1 no
H(13) C(10) H(14) 107.8 no
C(11) C(12) H(15) 118.6 no
C(13) C(12) H(15) 118.6 no
C(12) C(13) H(16) 120.0 no
C(14) C(13) H(16) 120.0 no
C(13) C(14) H(17) 120.4 no
C(15) C(14) H(17) 120.4 no
C(15) C(16) H(18) 119.4 no
C(17) C(16) H(18) 119.4 no
C(16) C(17) H(19) 120.0 no
C(18) C(17) H(19) 120.0 no
C(17) C(18) H(20) 119.2 no
C(19) C(18) H(20) 119.2 no
C(18) C(19) H(21) 119.7 no
C(20) C(19) H(21) 119.7 no
C(21) C(26) H(22) 109.5 no
C(21) C(26) H(23) 109.5 no
C(21) C(26) H(24) 109.5 no
H(22) C(26) H(23) 109.5 no
H(22) C(26) H(24) 109.5 no
H(23) C(26) H(24) 109.5 no
C(22) C(27) H(25) 109.5 no
C(22) C(27) H(26) 109.5 no
C(22) C(27) H(27) 109.5 no
H(25) C(27) H(26) 109.5 no
H(25) C(27) H(27) 109.5 no
H(26) C(27) H(27) 109.5 no
C(23) C(28) H(28) 109.5 no
C(23) C(28) H(29) 109.5 no
C(23) C(28) H(30) 109.5 no
H(28) C(28) H(29) 109.5 no
H(28) C(28) H(30) 109.5 no
H(29) C(28) H(30) 109.5 no
C(24) C(29) H(31) 109.5 no
C(24) C(29) H(32) 109.5 no
C(24) C(29) H(33) 109.5 no
H(31) C(29) H(32) 109.5 no
H(31) C(29) H(33) 109.5 no
H(32) C(29) H(33) 109.5 no
C(25) C(30) H(34) 109.4 no
C(25) C(30) H(35) 109.4 no
C(31) C(30) H(34) 109.4 no
C(31) C(30) H(35) 109.4 no
H(34) C(30) H(35) 108.0 no
C(31) C(32) H(36) 119.0 no
C(33) C(32) H(36) 119.1 no
C(32) C(33) H(37) 119.9 no
C(34) C(33) H(37) 119.9 no
C(33) C(34) H(38) 120.1 no
C(35) C(34) H(38) 120.1 no
C(35) C(36) H(39) 119.2 no
C(37) C(36) H(39) 119.3 no
C(36) C(37) H(40) 120.1 no
C(38) C(37) H(40) 120.2 no
C(37) C(38) H(41) 119.4 no
C(39) C(38) H(41) 119.4 no
C(38) C(39) H(42) 119.7 no
C(40) C(39) H(42) 119.7 no

loop_
_geom_bond_atom_site_label_1
_geom_bond_atom_site_label_2
_geom_bond_distance
_geom_bond_publ_flag
Sm(1) C(1) 2.750(3) yes
Sm(1) C(2) 2.812(4) yes
Sm(1) C(3) 2.868(4) yes
Sm(1) C(4) 2.843(3) yes
Sm(1) C(5) 2.753(3) yes
Sm(1) C(21) 2.804(4) yes
Sm(1) C(22) 2.829(4) yes
Sm(1) C(23) 2.813(4) yes
Sm(1) C(24) 2.784(4) yes
Sm(1) C(25) 2.782(3) yes
C(1) C(2) 1.409(7) yes
C(1) C(5) 1.430(6) yes
C(1) C(6) 1.503(7) yes
C(2) C(3) 1.424(6) yes
C(2) C(7) 1.514(6) yes
C(3) C(4) 1.423(6) yes
C(3) C(8) 1.504(7) yes
C(4) C(5) 1.408(7) yes
C(4) C(9) 1.505(6) yes
C(5) C(10) 1.512(7) yes
C(10) C(11) 1.543(6) yes
C(11) C(12) 1.393(6) yes
C(11) C(20) 1.425(8) yes
C(12) C(13) 1.400(6) yes
C(13) C(14) 1.380(8) yes
C(14) C(15) 1.401(6) yes
C(15) C(16) 1.427(8) yes
C(15) C(20) 1.433(6) yes
C(16) C(17) 1.365(9) yes
C(17) C(18) 1.392(8) yes
C(18) C(19) 1.363(10) yes
C(19) C(20) 1.431(7) yes
C(21) C(22) 1.420(7) yes
C(21) C(25) 1.419(6) yes
C(21) C(26) 1.504(8) yes
C(22) C(23) 1.424(7) yes
C(22) C(27) 1.494(6) yes
C(23) C(24) 1.415(7) yes
C(23) C(28) 1.509(8) yes
C(24) C(25) 1.423(8) yes
C(24) C(29) 1.504(7) yes
C(25) C(30) 1.512(7) yes
C(30) C(31) 1.520(6) yes
C(31) C(32) 1.377(6) yes
C(31) C(40) 1.422(7) yes
C(32) C(33) 1.415(6) yes
C(33) C(34) 1.364(7) yes
C(34) C(35) 1.414(7) yes
C(35) C(36) 1.428(7) yes
C(35) C(40) 1.415(6) yes
C(36) C(37) 1.350(8) yes
C(37) C(38) 1.405(8) yes
C(38) C(39) 1.367(7) yes
C(39) C(40) 1.439(6) yes
C(6) H(1) 0.980 no
C(6) H(2) 0.980 no
C(6) H(3) 0.980 no
C(7) H(4) 0.980 no
C(7) H(5) 0.980 no
C(7) H(6) 0.980 no
C(8) H(7) 0.980 no
C(8) H(8) 0.980 no
C(8) H(9) 0.980 no
C(9) H(10) 0.980 no
C(9) H(11) 0.980 no
C(9) H(12) 0.980 no
C(10) H(13) 0.990 no
C(10) H(14) 0.990 no
C(12) H(15) 0.950 no
C(13) H(16) 0.950 no
C(14) H(17) 0.950 no
C(16) H(18) 0.950 no
C(17) H(19) 0.950 no
C(18) H(20) 0.950 no
C(19) H(21) 0.950 no
C(26) H(22) 0.980 no
C(26) H(23) 0.980 no
C(26) H(24) 0.980 no
C(27) H(25) 0.980 no
C(27) H(26) 0.980 no
C(27) H(27) 0.980 no
C(28) H(28) 0.980 no
C(28) H(29) 0.980 no
C(28) H(30) 0.980 no
C(29) H(31) 0.980 no
C(29) H(32) 0.980 no
C(29) H(33) 0.980 no
C(30) H(34) 0.990 no
C(30) H(35) 0.990 no
C(32) H(36) 0.950 no
C(33) H(37) 0.950 no
C(34) H(38) 0.950 no
C(36) H(39) 0.950 no
C(37) H(40) 0.950 no
C(38) H(41) 0.950 no
C(39) H(42) 0.950 no

loop_
_geom_contact_atom_site_label_1
_geom_contact_atom_site_label_2
_geom_contact_distance
_geom_contact_site_symmetry_2
C(4) C(30) 3.461(5) 4_464
C(6) C(6) 3.532(8) 3_666
C(9) C(30) 3.475(6) 4_464
C(10) C(14) 3.554(7) 3_676
C(10) C(15) 3.595(6) 3_676
C(11) C(15) 3.427(6) 3_676
C(12) C(19) 3.546(6) 3_676
C(12) C(20) 3.550(6) 3_676
C(13) C(19) 3.401(6) 3_676
C(14) C(10) 3.554(7) 3_676
C(15) C(10) 3.595(6) 3_676
C(15) C(11) 3.427(6) 3_676
C(17) C(38) 3.575(8) 2_646
C(19) C(12) 3.546(6) 3_676
C(19) C(13) 3.401(6) 3_676
C(20) C(12) 3.550(6) 3_676
C(26) C(26) 3.550(9) 3_766
C(28) C(38) 3.560(9) 2_646
C(30) C(4) 3.461(5) 4_565
C(30) C(9) 3.475(6) 4_565
C(32) C(35) 3.576(7) 3_776
C(32) C(36) 3.452(8) 3_776
C(33) C(35) 3.533(6) 3_776
C(33) C(40) 3.554(7) 3_776
C(34) C(40) 3.466(8) 3_776
C(35) C(32) 3.576(7) 3_776
C(35) C(33) 3.533(6) 3_776
C(36) C(32) 3.452(8) 3_776
C(38) C(17) 3.575(8) 2_656
C(38) C(28) 3.560(9) 2_656
C(40) C(33) 3.554(7) 3_776
C(40) C(34) 3.466(8) 3_776
C(1) H(31) 3.543 4_464
C(1) H(35) 3.250 4_464
C(1) H(42) 2.813 4_464
C(2) H(35) 3.474 4_464
C(2) H(42) 2.956 4_464
C(3) H(35) 3.194 4_464
C(3) H(42) 3.469 4_464
C(4) H(34) 3.351 4_464
C(4) H(35) 2.717 4_464
C(5) H(31) 3.464 4_464
C(5) H(35) 2.765 4_464
C(5) H(42) 3.266 4_464
C(6) H(1) 3.436 3_666
C(6) H(2) 3.504 3_666
C(6) H(3) 3.088 3_666
C(6) H(30) 3.583 3_666
C(6) H(31) 3.525 4_464
C(6) H(41) 3.550 4_464
C(6) H(42) 3.200 4_464
C(7) H(7) 3.495 2_645
C(7) H(11) 3.457 2_645
C(7) H(20) 3.123 3_666
C(7) H(41) 3.501 4_464
C(7) H(42) 3.403 4_464
C(8) H(12) 3.534 2_645
C(8) H(19) 2.921 4_564
C(8) H(38) 3.289 2_645
C(9) H(4) 3.134 2_655
C(9) H(8) 3.351 2_655
C(9) H(19) 3.547 3_676
C(9) H(23) 3.569 4_464
C(9) H(34) 3.026 4_464
C(9) H(35) 3.106 4_464
C(10) H(17) 3.517 3_676
C(10) H(31) 3.464 4_464
C(10) H(32) 3.195 4_464
C(10) H(35) 3.390 4_464
C(13) H(21) 3.467 3_676
C(13) H(29) 3.451 2_656
C(14) H(13) 3.493 3_676
C(14) H(14) 3.018 3_676
C(14) H(29) 3.093 2_656
C(15) H(14) 2.959 3_676
C(16) H(10) 2.981 3_676
C(16) H(14) 2.783 3_676
C(16) H(26) 3.494 2_656
C(16) H(40) 3.112 2_646
C(16) H(41) 3.485 2_646
C(17) H(9) 3.598 4_465
C(17) H(10) 2.987 3_676
C(17) H(14) 3.567 3_676
C(17) H(15) 3.410 3_676
C(17) H(40) 3.179 2_646
C(17) H(41) 2.879 2_646
C(18) H(1) 3.421 3_666
C(18) H(5) 3.287 3_666
C(18) H(6) 3.564 3_666
C(18) H(15) 3.449 3_676
C(18) H(41) 3.088 2_646
C(19) H(1) 3.436 3_666
C(19) H(16) 3.504 3_676
C(21) H(18) 3.025 2_646
C(22) H(17) 3.144 2_646
C(22) H(18) 3.115 2_646
C(23) H(17) 2.740 2_646
C(24) H(13) 3.468 4_565
C(24) H(14) 3.349 4_565
C(24) H(17) 3.265 2_646
C(25) H(14) 3.303 4_565
C(25) H(18) 3.509 2_646
C(26) H(18) 3.340 2_646
C(26) H(23) 3.445 3_766
C(26) H(24) 2.961 3_766
C(26) H(40) 3.503 1_545
C(27) H(17) 3.547 2_646
C(27) H(18) 3.420 2_646
C(27) H(21) 3.518 3_666
C(27) H(32) 3.286 2_646
C(27) H(40) 3.296 1_545
C(28) H(2) 3.519 3_666
C(28) H(17) 2.881 2_646
C(28) H(41) 3.297 2_646
C(29) H(2) 3.328 4_565
C(29) H(13) 2.985 4_565
C(29) H(14) 3.559 4_565
C(29) H(25) 3.169 2_656
C(29) H(29) 3.163 2_656
C(30) H(10) 3.492 4_565
C(30) H(11) 2.989 4_565
C(31) H(38) 3.568 3_776
C(32) H(39) 3.582 3_776
C(34) H(8) 3.269 2_655
C(36) H(26) 3.542 1_565
C(36) H(36) 3.440 3_776
C(37) H(19) 3.439 2_656
C(37) H(22) 3.543 1_565
C(37) H(26) 3.100 1_565
C(37) H(28) 3.390 2_656
C(38) H(5) 3.070 4_565
C(38) H(19) 3.412 2_656
C(38) H(28) 3.317 2_656
C(38) H(29) 3.214 2_656
C(38) H(30) 3.573 2_656
C(38) H(37) 3.382 3_776
C(39) H(2) 3.481 4_565
C(39) H(5) 3.216 4_565
C(39) H(29) 3.559 2_656
C(39) H(37) 3.431 3_776
C(40) H(38) 3.590 3_776
H(1) C(6) 3.436 3_666
H(1) C(18) 3.421 3_666
H(1) C(19) 3.436 3_666
H(1) H(2) 3.312 3_666
H(1) H(3) 2.868 3_666
H(1) H(20) 3.152 3_666
H(1) H(21) 3.160 3_666
H(1) H(30) 3.412 3_666
H(1) H(41) 3.166 4_464
H(1) H(42) 3.414 4_464
H(2) C(6) 3.504 3_666
H(2) C(28) 3.519 3_666
H(2) C(29) 3.328 4_464
H(2) C(39) 3.481 4_464
H(2) H(1) 3.312 3_666
H(2) H(3) 2.950 3_666
H(2) H(25) 3.020 3_666
H(2) H(29) 3.224 3_666
H(2) H(30) 2.907 3_666
H(2) H(31) 2.732 4_464
H(2) H(32) 3.053 4_464
H(2) H(41) 3.220 4_464
H(2) H(42) 2.826 4_464
H(3) C(6) 3.088 3_666
H(3) H(1) 2.868 3_666
H(3) H(2) 2.950 3_666
H(3) H(3) 2.919 3_666
H(4) C(9) 3.134 2_645
H(4) H(7) 3.163 2_645
H(4) H(11) 2.562 2_645
H(4) H(12) 2.847 2_645
H(4) H(37) 3.463 2_645
H(5) C(18) 3.287 3_666
H(5) C(38) 3.070 4_464
H(5) C(39) 3.216 4_464
H(5) H(7) 3.008 2_645
H(5) H(19) 3.512 3_666
H(5) H(20) 2.658 3_666
H(5) H(37) 3.228 2_645
H(5) H(41) 2.580 4_464
H(5) H(42) 2.877 4_464
H(6) C(18) 3.564 3_666
H(6) H(20) 2.714 3_666
H(7) C(7) 3.495 2_655
H(7) H(4) 3.163 2_655
H(7) H(5) 3.008 2_655
H(7) H(19) 2.780 4_564
H(7) H(20) 3.468 4_564
H(7) H(38) 3.539 2_645
H(8) C(9) 3.351 2_645
H(8) C(34) 3.269 2_645
H(8) H(10) 3.401 2_645
H(8) H(11) 3.437 2_645
H(8) H(12) 2.714 2_645
H(8) H(19) 2.832 4_564
H(8) H(37) 3.525 2_645
H(8) H(38) 2.378 2_645
H(9) C(17) 3.598 4_564
H(9) H(11) 3.553 2_645
H(9) H(12) 3.520 2_645
H(9) H(19) 2.654 4_564
H(9) H(23) 3.284 3_766
H(10) C(16) 2.981 3_676
H(10) C(17) 2.987 3_676
H(10) C(30) 3.492 4_464
H(10) H(8) 3.401 2_655
H(10) H(18) 2.812 3_676
H(10) H(19) 2.817 3_676
H(10) H(23) 3.167 4_464
H(10) H(34) 3.152 4_464
H(10) H(35) 3.213 4_464
H(11) C(7) 3.457 2_655
H(11) C(30) 2.989 4_464
H(11) H(4) 2.562 2_655
H(11) H(8) 3.437 2_655
H(11) H(9) 3.553 2_655
H(11) H(23) 3.055 4_464
H(11) H(34) 2.329 4_464
H(11) H(35) 2.833 4_464
H(12) C(8) 3.534 2_655
H(12) H(4) 2.847 2_655
H(12) H(8) 2.714 2_655
H(12) H(9) 3.520 2_655
H(12) H(19) 3.507 3_676
H(13) C(14) 3.493 3_676
H(13) C(24) 3.468 4_464
H(13) C(29) 2.985 4_464
H(13) H(17) 3.353 3_676
H(13) H(31) 2.905 4_464
H(13) H(32) 2.383 4_464
H(13) H(35) 3.511 4_464
H(14) C(14) 3.018 3_676
H(14) C(15) 2.959 3_676
H(14) C(16) 2.783 3_676
H(14) C(17) 3.567 3_676
H(14) C(24) 3.349 4_464
H(14) C(25) 3.303 4_464
H(14) C(29) 3.559 4_464
H(14) H(17) 2.889 3_676
H(14) H(18) 2.669 3_676
H(14) H(31) 3.519 4_464
H(14) H(32) 3.228 4_464
H(14) H(35) 3.183 4_464
H(15) C(17) 3.410 3_676
H(15) C(18) 3.449 3_676
H(16) C(19) 3.504 3_676
H(16) H(21) 3.429 3_676
H(16) H(29) 3.070 2_656
H(17) C(10) 3.517 3_676
H(17) C(22) 3.144 2_656
H(17) C(23) 2.740 2_656
H(17) C(24) 3.265 2_656
H(17) C(27) 3.547 2_656
H(17) C(28) 2.881 2_656
H(17) H(13) 3.353 3_676
H(17) H(14) 2.889 3_676
H(17) H(25) 3.433 2_656
H(17) H(26) 3.414 2_656
H(17) H(28) 3.181 2_656
H(17) H(29) 2.349 2_656
H(17) H(32) 3.384 2_656
H(18) C(21) 3.025 2_656
H(18) C(22) 3.115 2_656
H(18) C(25) 3.509 2_656
H(18) C(26) 3.340 2_656
H(18) C(27) 3.420 2_656
H(18) H(10) 2.812 3_676
H(18) H(14) 2.669 3_676
H(18) H(22) 3.477 2_656
H(18) H(23) 2.957 2_656
H(18) H(26) 2.825 2_656
H(18) H(40) 2.819 2_646
H(19) C(8) 2.921 4_465
H(19) C(9) 3.547 3_676
H(19) C(37) 3.439 2_646
H(19) C(38) 3.412 2_646
H(19) H(5) 3.512 3_666
H(19) H(7) 2.780 4_465
H(19) H(8) 2.832 4_465
H(19) H(9) 2.654 4_465
H(19) H(10) 2.817 3_676
H(19) H(12) 3.507 3_676
H(19) H(23) 3.450 2_656
H(19) H(40) 2.959 2_646
H(19) H(41) 2.876 2_646
H(20) C(7) 3.123 3_666
H(20) H(1) 3.152 3_666
H(20) H(5) 2.658 3_666
H(20) H(6) 2.714 3_666
H(20) H(7) 3.468 4_465
H(20) H(27) 2.955 3_666
H(20) H(39) 3.366 3_676
H(20) H(41) 3.224 2_646
H(21) C(13) 3.467 3_676
H(21) C(27) 3.518 3_666
H(21) H(1) 3.160 3_666
H(21) H(16) 3.429 3_676
H(21) H(25) 3.068 3_666
H(21) H(27) 3.245 3_666
H(21) H(32) 3.088 4_464
H(22) C(37) 3.543 1_545
H(22) H(18) 3.477 2_646
H(22) H(23) 3.529 3_766
H(22) H(24) 3.059 3_766
H(22) H(39) 3.029 1_545
H(22) H(40) 2.895 1_545
H(23) C(9) 3.569 4_565
H(23) C(26) 3.445 3_766
H(23) H(9) 3.284 3_766
H(23) H(10) 3.167 4_565
H(23) H(11) 3.055 4_565
H(23) H(18) 2.957 2_646
H(23) H(19) 3.450 2_646
H(23) H(22) 3.529 3_766
H(23) H(24) 2.719 3_766
H(23) H(40) 3.333 1_545
H(24) C(26) 2.961 3_766
H(24) H(22) 3.059 3_766
H(24) H(23) 2.719 3_766
H(24) H(24) 2.619 3_766
H(25) C(29) 3.169 2_646
H(25) H(2) 3.020 3_666
H(25) H(17) 3.433 2_646
H(25) H(21) 3.068 3_666
H(25) H(31) 3.396 2_646
H(25) H(32) 2.562 2_646
H(25) H(33) 3.084 2_646
H(26) C(16) 3.494 2_646
H(26) C(36) 3.542 1_545
H(26) C(37) 3.100 1_545
H(26) H(17) 3.414 2_646
H(26) H(18) 2.825 2_646
H(26) H(28) 3.373 2_646
H(26) H(32) 3.149 2_646
H(26) H(33) 3.506 2_646
H(26) H(39) 3.249 1_545
H(26) H(40) 2.361 1_545
H(27) H(20) 2.955 3_666
H(27) H(21) 3.245 3_666
H(27) H(39) 3.473 1_545
H(27) H(40) 3.565 1_545
H(28) C(37) 3.390 2_646
H(28) C(38) 3.317 2_646
H(28) H(17) 3.181 2_646
H(28) H(26) 3.373 2_656
H(28) H(40) 3.202 2_646
H(28) H(41) 3.101 2_646
H(29) C(13) 3.451 2_646
H(29) C(14) 3.093 2_646
H(29) C(29) 3.163 2_646
H(29) C(38) 3.214 2_646
H(29) C(39) 3.559 2_646
H(29) H(2) 3.224 3_666
H(29) H(16) 3.070 2_646
H(29) H(17) 2.349 2_646
H(29) H(31) 2.959 2_646
H(29) H(32) 3.314 2_646
H(29) H(33) 2.716 2_646
H(29) H(41) 3.157 2_646
H(30) C(6) 3.583 3_666
H(30) C(38) 3.573 2_646
H(30) H(1) 3.412 3_666
H(30) H(2) 2.907 3_666
H(30) H(41) 3.075 2_646
H(31) C(1) 3.543 4_565
H(31) C(5) 3.464 4_565
H(31) C(6) 3.525 4_565
H(31) C(10) 3.464 4_565
H(31) H(2) 2.732 4_565
H(31) H(13) 2.905 4_565
H(31) H(14) 3.519 4_565
H(31) H(25) 3.396 2_656
H(31) H(29) 2.959 2_656
H(32) C(10) 3.195 4_565
H(32) C(27) 3.286 2_656
H(32) H(2) 3.053 4_565
H(32) H(13) 2.383 4_565
H(32) H(14) 3.228 4_565
H(32) H(17) 3.384 2_646
H(32) H(21) 3.088 4_565
H(32) H(25) 2.562 2_656
H(32) H(26) 3.149 2_656
H(32) H(29) 3.314 2_656
H(33) H(25) 3.084 2_656
H(33) H(26) 3.506 2_656
H(33) H(29) 2.716 2_656
H(34) C(4) 3.351 4_565
H(34) C(9) 3.026 4_565
H(34) H(10) 3.152 4_565
H(34) H(11) 2.329 4_565
H(34) H(39) 3.547 3_776
H(35) C(1) 3.250 4_565
H(35) C(2) 3.474 4_565
H(35) C(3) 3.194 4_565
H(35) C(4) 2.717 4_565
H(35) C(5) 2.765 4_565
H(35) C(9) 3.106 4_565
H(35) C(10) 3.390 4_565
H(35) H(10) 3.213 4_565
H(35) H(11) 2.833 4_565
H(35) H(13) 3.511 4_565
H(35) H(14) 3.183 4_565
H(36) C(36) 3.440 3_776
H(36) H(39) 3.447 3_776
H(37) C(38) 3.382 3_776
H(37) C(39) 3.431 3_776
H(37) H(4) 3.463 2_655
H(37) H(5) 3.228 2_655
H(37) H(8) 3.525 2_655
H(38) C(8) 3.289 2_655
H(38) C(31) 3.568 3_776
H(38) C(40) 3.590 3_776
H(38) H(7) 3.539 2_655
H(38) H(8) 2.378 2_655
H(39) C(32) 3.582 3_776
H(39) H(20) 3.366 3_676
H(39) H(22) 3.029 1_565
H(39) H(26) 3.249 1_565
H(39) H(27) 3.473 1_565
H(39) H(34) 3.547 3_776
H(39) H(36) 3.447 3_776
H(40) C(16) 3.112 2_656
H(40) C(17) 3.179 2_656
H(40) C(26) 3.503 1_565
H(40) C(27) 3.296 1_565
H(40) H(18) 2.819 2_656
H(40) H(19) 2.959 2_656
H(40) H(22) 2.895 1_565
H(40) H(23) 3.333 1_565
H(40) H(26) 2.361 1_565
H(40) H(27) 3.565 1_565
H(40) H(28) 3.202 2_656
H(41) C(6) 3.550 4_565
H(41) C(7) 3.501 4_565
H(41) C(16) 3.485 2_656
H(41) C(17) 2.879 2_656
H(41) C(18) 3.088 2_656
H(41) C(28) 3.297 2_656
H(41) H(1) 3.166 4_565
H(41) H(2) 3.220 4_565
H(41) H(5) 2.580 4_565
H(41) H(19) 2.876 2_656
H(41) H(20) 3.224 2_656
H(41) H(28) 3.101 2_656
H(41) H(29) 3.157 2_656
H(41) H(30) 3.075 2_656
H(42) C(1) 2.813 4_565
H(42) C(2) 2.956 4_565
H(42) C(3) 3.469 4_565
H(42) C(5) 3.266 4_565
H(42) C(6) 3.200 4_565
H(42) C(7) 3.403 4_565
H(42) H(1) 3.414 4_565
H(42) H(2) 2.826 4_565
H(42) H(5) 2.877 4_565
Sm(1) C(12) 3.015(4) .
Sm(1) C(32) 2.925(5) .

loop_
_geom_torsion_atom_site_label_1
_geom_torsion_atom_site_label_2
_geom_torsion_atom_site_label_3
_geom_torsion_atom_site_label_4
_geom_torsion
C(1) Sm(1) C(2) C(3) 114.5(3)
C(1) Sm(1) C(2) C(7) -122.8(5)
C(2) Sm(1) C(1) C(5) -111.6(4)
C(2) Sm(1) C(1) C(6) 125.9(4)
C(1) Sm(1) C(3) C(2) -36.6(2)
C(1) Sm(1) C(3) C(4) 77.4(2)
C(1) Sm(1) C(3) C(8) -157.5(4)
C(3) Sm(1) C(1) C(2) 36.2(2)
C(3) Sm(1) C(1) C(5) -75.4(3)
C(3) Sm(1) C(1) C(6) 162.1(4)
C(1) Sm(1) C(4) C(3) -76.3(2)
C(1) Sm(1) C(4) C(5) 37.9(2)
C(1) Sm(1) C(4) C(9) 159.9(4)
C(4) Sm(1) C(1) C(2) 75.0(2)
C(4) Sm(1) C(1) C(5) -36.6(2)
C(4) Sm(1) C(1) C(6) -159.1(4)
C(1) Sm(1) C(5) C(4) -113.1(4)
C(1) Sm(1) C(5) C(10) 122.4(4)
C(5) Sm(1) C(1) C(2) 111.6(4)
C(5) Sm(1) C(1) C(6) -122.5(4)
C(1) Sm(1) C(21) C(22) -52.6(3)
C(1) Sm(1) C(21) C(25) -166.3(2)
C(1) Sm(1) C(21) C(26) 70.5(3)
C(21) Sm(1) C(1) C(2) -62.5(2)
C(21) Sm(1) C(1) C(5) -174.0(2)
C(21) Sm(1) C(1) C(6) 63.5(3)
C(1) Sm(1) C(22) C(21) 132.5(2)
C(1) Sm(1) C(22) C(23) -113.6(2)
C(1) Sm(1) C(22) C(27) 9.4(4)
C(22) Sm(1) C(1) C(2) -85.3(2)
C(22) Sm(1) C(1) C(5) 163.1(3)
C(22) Sm(1) C(1) C(6) 40.6(3)
C(1) Sm(1) C(23) C(22) 70.6(2)
C(1) Sm(1) C(23) C(24) -175.7(3)
C(1) Sm(1) C(23) C(28) -53.0(3)
C(23) Sm(1) C(1) C(2) -112.8(2)
C(23) Sm(1) C(1) C(5) 135.6(3)
C(23) Sm(1) C(1) C(6) 13.1(3)
C(1) Sm(1) C(24) C(23) 5.7(4)
C(1) Sm(1) C(24) C(25) 119.1(3)
C(1) Sm(1) C(24) C(29) -117.7(4)
C(24) Sm(1) C(1) C(2) -115.7(2)
C(24) Sm(1) C(1) C(5) 132.8(3)
C(24) Sm(1) C(1) C(6) 10.3(4)
C(1) Sm(1) C(25) C(21) 20.1(4)
C(1) Sm(1) C(25) C(24) -92.8(3)
C(1) Sm(1) C(25) C(30) 143.8(3)
C(25) Sm(1) C(1) C(2) -72.9(3)
C(25) Sm(1) C(1) C(5) 175.5(2)
C(25) Sm(1) C(1) C(6) 53.0(4)
C(2) Sm(1) C(3) C(4) 114.0(4)
C(2) Sm(1) C(3) C(8) -120.9(4)
C(3) Sm(1) C(2) C(1) -114.5(3)
C(3) Sm(1) C(2) C(7) 122.8(5)
C(2) Sm(1) C(4) C(3) -36.7(2)
C(2) Sm(1) C(4) C(5) 77.6(2)
C(2) Sm(1) C(4) C(9) -160.5(4)
C(4) Sm(1) C(2) C(1) -78.0(2)
C(4) Sm(1) C(2) C(3) 36.5(2)
C(4) Sm(1) C(2) C(7) 159.2(4)
C(2) Sm(1) C(5) C(1) 37.5(2)
C(2) Sm(1) C(5) C(4) -75.5(2)
C(2) Sm(1) C(5) C(10) 159.9(4)
C(5) Sm(1) C(2) C(1) -38.6(2)
C(5) Sm(1) C(2) C(3) 75.9(2)
C(5) Sm(1) C(2) C(7) -161.4(4)
C(2) Sm(1) C(21) C(22) -78.6(2)
C(2) Sm(1) C(21) C(25) 167.7(3)
C(2) Sm(1) C(21) C(26) 44.5(3)
C(21) Sm(1) C(2) C(1) 124.2(2)
C(21) Sm(1) C(2) C(3) -121.3(2)
C(21) Sm(1) C(2) C(7) 1.5(4)
C(2) Sm(1) C(22) C(21) 103.3(2)
C(2) Sm(1) C(22) C(23) -142.8(2)
C(2) Sm(1) C(22) C(27) -19.9(4)
C(22) Sm(1) C(2) C(1) 95.7(2)
C(22) Sm(1) C(2) C(3) -149.9(2)
C(22) Sm(1) C(2) C(7) -27.1(4)
C(2) Sm(1) C(23) C(22) 41.1(3)
C(2) Sm(1) C(23) C(24) 154.8(2)
C(2) Sm(1) C(23) C(28) -82.4(3)
C(23) Sm(1) C(2) C(1) 76.9(2)
C(23) Sm(1) C(2) C(3) -168.6(2)
C(23) Sm(1) C(2) C(7) -45.8(4)
C(2) Sm(1) C(24) C(23) -36.3(4)
C(2) Sm(1) C(24) C(25) 77.0(3)
C(2) Sm(1) C(24) C(29) -159.8(3)
C(24) Sm(1) C(2) C(1) 95.3(3)
C(24) Sm(1) C(2) C(3) -150.2(2)
C(24) Sm(1) C(2) C(7) -27.4(5)
C(2) Sm(1) C(25) C(21) -15.0(3)
C(2) Sm(1) C(25) C(24) -128.0(2)
C(2) Sm(1) C(25) C(30) 108.7(3)
C(25) Sm(1) C(2) C(1) 131.6(2)
C(25) Sm(1) C(2) C(3) -113.9(2)
C(25) Sm(1) C(2) C(7) 8.8(4)
C(3) Sm(1) C(4) C(5) 114.3(3)
C(3) Sm(1) C(4) C(9) -123.8(5)
C(4) Sm(1) C(3) C(2) -114.0(4)
C(4) Sm(1) C(3) C(8) 125.1(5)
C(3) Sm(1) C(5) C(1) 76.8(3)
C(3) Sm(1) C(5) C(4) -36.3(2)
C(3) Sm(1) C(5) C(10) -160.8(3)
C(5) Sm(1) C(3) C(2) -77.4(2)
C(5) Sm(1) C(3) C(4) 36.6(2)
C(5) Sm(1) C(3) C(8) 161.7(4)
C(3) Sm(1) C(21) C(22) -104.9(2)
C(3) Sm(1) C(21) C(25) 141.4(2)
C(3) Sm(1) C(21) C(26) 18.2(3)
C(21) Sm(1) C(3) C(2) 65.1(2)
C(21) Sm(1) C(3) C(4) 179.1(2)
C(21) Sm(1) C(3) C(8) -55.8(3)
C(3) Sm(1) C(22) C(21) 87.7(2)
C(3) Sm(1) C(22) C(23) -158.5(2)
C(3) Sm(1) C(22) C(27) -35.5(5)
C(22) Sm(1) C(3) C(2) 33.7(3)
C(22) Sm(1) C(3) C(4) 147.7(2)
C(22) Sm(1) C(3) C(8) -87.2(3)
C(3) Sm(1) C(23) C(22) 32.3(3)
C(3) Sm(1) C(23) C(24) 146.0(2)
C(3) Sm(1) C(23) C(28) -91.3(4)
C(23) Sm(1) C(3) C(2) 16.9(3)
C(23) Sm(1) C(3) C(4) 130.9(2)
C(23) Sm(1) C(3) C(8) -104.0(3)
C(3) Sm(1) C(24) C(23) -79.2(5)
C(3) Sm(1) C(24) C(25) 34.1(5)
C(3) Sm(1) C(24) C(29) 157.3(4)
C(24) Sm(1) C(3) C(2) 67.5(5)
C(24) Sm(1) C(3) C(4) -178.5(3)
C(24) Sm(1) C(3) C(8) -53.4(6)
C(3) Sm(1) C(25) C(21) -51.6(3)
C(3) Sm(1) C(25) C(24) -164.5(2)
C(3) Sm(1) C(25) C(30) 72.2(3)
C(25) Sm(1) C(3) C(2) 89.4(3)
C(25) Sm(1) C(3) C(4) -156.6(2)
C(25) Sm(1) C(3) C(8) -31.5(4)
C(4) Sm(1) C(5) C(1) 113.1(4)
C(4) Sm(1) C(5) C(10) -124.5(4)
C(5) Sm(1) C(4) C(3) -114.3(3)
C(5) Sm(1) C(4) C(9) 122.0(5)
C(4) Sm(1) C(21) C(22) -104.2(3)
C(4) Sm(1) C(21) C(25) 142.1(2)
C(4) Sm(1) C(21) C(26) 18.9(4)
C(21) Sm(1) C(4) C(3) -1.3(3)
C(21) Sm(1) C(4) C(5) 113.0(2)
C(21) Sm(1) C(4) C(9) -125.0(3)
C(4) Sm(1) C(22) C(21) 110.3(2)
C(4) Sm(1) C(22) C(23) -135.8(2)
C(4) Sm(1) C(22) C(27) -12.8(5)
C(22) Sm(1) C(4) C(3) -46.2(3)
C(22) Sm(1) C(4) C(5) 68.1(3)
C(22) Sm(1) C(4) C(9) -170.0(3)
C(4) Sm(1) C(23) C(22) 83.1(3)
C(4) Sm(1) C(23) C(24) -163.2(3)
C(4) Sm(1) C(23) C(28) -40.4(5)
C(23) Sm(1) C(4) C(3) -92.6(4)
C(23) Sm(1) C(4) C(5) 21.7(4)
C(23) Sm(1) C(4) C(9) 143.6(3)
C(4) Sm(1) C(24) C(23) 106.1(10)
C(4) Sm(1) C(24) C(25) -140.6(10)
C(4) Sm(1) C(24) C(29) -17.4(13)
C(24) Sm(1) C(4) C(3) 176.1(10)
C(24) Sm(1) C(4) C(5) -69.6(11)
C(24) Sm(1) C(4) C(9) 52.4(12)
C(4) Sm(1) C(25) C(21) -79.9(4)
C(4) Sm(1) C(25) C(24) 167.2(3)
C(4) Sm(1) C(25) C(30) 43.9(5)
C(25) Sm(1) C(4) C(3) 47.0(4)
C(25) Sm(1) C(4) C(5) 161.3(3)
C(25) Sm(1) C(4) C(9) -76.8(5)
C(5) Sm(1) C(21) C(22) -57.5(3)
C(5) Sm(1) C(21) C(25) -171.2(2)
C(5) Sm(1) C(21) C(26) 65.6(4)
C(21) Sm(1) C(5) C(1) 9.0(4)
C(21) Sm(1) C(5) C(4) -104.1(3)
C(21) Sm(1) C(5) C(10) 131.4(3)
C(5) Sm(1) C(22) C(21) 142.4(2)
C(5) Sm(1) C(22) C(23) -103.7(2)
C(5) Sm(1) C(22) C(27) 19.2(5)
C(22) Sm(1) C(5) C(1) -20.0(3)
C(22) Sm(1) C(5) C(4) -133.0(2)
C(22) Sm(1) C(5) C(10) 102.5(3)
C(5) Sm(1) C(23) C(22) 95.6(2)
C(5) Sm(1) C(23) C(24) -150.7(2)
C(5) Sm(1) C(23) C(28) -27.9(4)
C(23) Sm(1) C(5) C(1) -54.9(3)
C(23) Sm(1) C(5) C(4) -167.9(2)
C(23) Sm(1) C(5) C(10) 67.6(3)
C(5) Sm(1) C(24) C(23) 48.7(4)
C(5) Sm(1) C(24) C(25) 162.0(2)
C(5) Sm(1) C(24) C(29) -74.8(5)
C(24) Sm(1) C(5) C(1) -81.1(3)
C(24) Sm(1) C(5) C(4) 165.8(2)
C(24) Sm(1) C(5) C(10) 41.3(4)
C(5) Sm(1) C(25) C(21) 33.5(10)
C(5) Sm(1) C(25) C(24) -79.4(9)
C(5) Sm(1) C(25) C(30) 157.3(8)
C(25) Sm(1) C(5) C(1) -17.2(10)
C(25) Sm(1) C(5) C(4) -130.2(8)
C(25) Sm(1) C(5) C(10) 105.2(8)
C(21) Sm(1) C(22) C(23) 113.9(3)
C(21) Sm(1) C(22) C(27) -123.1(5)
C(22) Sm(1) C(21) C(25) -113.7(4)
C(22) Sm(1) C(21) C(26) 123.1(4)
C(21) Sm(1) C(23) C(22) -36.7(2)
C(21) Sm(1) C(23) C(24) 77.0(3)
C(21) Sm(1) C(23) C(28) -160.3(4)
C(23) Sm(1) C(21) C(22) 36.7(2)
C(23) Sm(1) C(21) C(25) -77.0(3)
C(23) Sm(1) C(21) C(26) 159.9(4)
C(21) Sm(1) C(24) C(23) -76.2(3)
C(21) Sm(1) C(24) C(25) 37.2(2)
C(21) Sm(1) C(24) C(29) 160.3(5)
C(24) Sm(1) C(21) C(22) 76.3(3)
C(24) Sm(1) C(21) C(25) -37.4(3)
C(24) Sm(1) C(21) C(26) -160.6(4)
C(21) Sm(1) C(25) C(24) -112.9(4)
C(21) Sm(1) C(25) C(30) 123.8(5)
C(25) Sm(1) C(21) C(22) 113.7(4)
C(25) Sm(1) C(21) C(26) -123.2(5)
C(22) Sm(1) C(23) C(24) 113.7(4)
C(22) Sm(1) C(23) C(28) -123.6(4)
C(23) Sm(1) C(22) C(21) -113.9(3)
C(23) Sm(1) C(22) C(27) 123.0(5)
C(22) Sm(1) C(24) C(23) -36.8(2)
C(22) Sm(1) C(24) C(25) 76.5(3)
C(22) Sm(1) C(24) C(29) -160.3(5)
C(24) Sm(1) C(22) C(21) -77.0(2)
C(24) Sm(1) C(22) C(23) 36.9(2)
C(24) Sm(1) C(22) C(27) 159.8(5)
C(22) Sm(1) C(25) C(21) 36.7(2)
C(22) Sm(1) C(25) C(24) -76.2(3)
C(22) Sm(1) C(25) C(30) 160.5(4)
C(25) Sm(1) C(22) C(21) -37.0(2)
C(25) Sm(1) C(22) C(23) 76.9(2)
C(25) Sm(1) C(22) C(27) -160.1(5)
C(23) Sm(1) C(24) C(25) 113.3(4)
C(23) Sm(1) C(24) C(29) -123.5(5)
C(24) Sm(1) C(23) C(22) -113.7(4)
C(24) Sm(1) C(23) C(28) 122.7(5)
C(23) Sm(1) C(25) C(21) 76.1(3)
C(23) Sm(1) C(25) C(24) -36.8(2)
C(23) Sm(1) C(25) C(30) -160.1(4)
C(25) Sm(1) C(23) C(22) -76.4(3)
C(25) Sm(1) C(23) C(24) 37.3(3)
C(25) Sm(1) C(23) C(28) 160.0(4)
C(24) Sm(1) C(25) C(21) 112.9(4)
C(24) Sm(1) C(25) C(30) -123.3(4)
C(25) Sm(1) C(24) C(23) -113.3(4)
C(25) Sm(1) C(24) C(29) 123.2(5)
Sm(1) C(1) C(2) C(3) -70.0(2)
Sm(1) C(1) C(2) C(7) 117.8(3)
Sm(1) C(1) C(5) C(4) 72.5(2)
Sm(1) C(1) C(5) C(10) -105.2(3)
C(2) C(1) C(5) Sm(1) -71.9(2)
C(2) C(1) C(5) C(4) 0.6(4)
C(2) C(1) C(5) C(10) -177.1(3)
C(5) C(1) C(2) Sm(1) 70.0(2)
C(5) C(1) C(2) C(3) -0.0(3)
C(5) C(1) C(2) C(7) -172.2(3)
C(6) C(1) C(2) Sm(1) -113.3(3)
C(6) C(1) C(2) C(3) 176.7(3)
C(6) C(1) C(2) C(7) 4.6(6)
C(6) C(1) C(5) Sm(1) 111.3(3)
C(6) C(1) C(5) C(4) -176.2(3)
C(6) C(1) C(5) C(10) 6.1(6)
Sm(1) C(2) C(3) C(4) -67.4(2)
Sm(1) C(2) C(3) C(8) 118.9(3)
C(1) C(2) C(3) Sm(1) 66.8(2)
C(1) C(2) C(3) C(4) -0.5(4)
C(1) C(2) C(3) C(8) -174.2(3)
C(7) C(2) C(3) Sm(1) -120.8(3)
C(7) C(2) C(3) C(4) 171.8(3)
C(7) C(2) C(3) C(8) -1.9(5)
Sm(1) C(3) C(4) C(5) -65.6(2)
Sm(1) C(3) C(4) C(9) 122.0(3)
C(2) C(3) C(4) Sm(1) 66.5(2)
C(2) C(3) C(4) C(5) 0.9(4)
C(2) C(3) C(4) C(9) -171.6(3)
C(8) C(3) C(4) Sm(1) -120.0(3)
C(8) C(3) C(4) C(5) 174.4(3)
C(8) C(3) C(4) C(9) 1.9(6)
Sm(1) C(4) C(5) C(1) -69.7(2)
Sm(1) C(4) C(5) C(10) 108.0(3)
C(3) C(4) C(5) Sm(1) 68.7(2)
C(3) C(4) C(5) C(1) -0.9(4)
C(3) C(4) C(5) C(10) 176.7(3)
C(9) C(4) C(5) Sm(1) -118.9(3)
C(9) C(4) C(5) C(1) 171.4(3)
C(9) C(4) C(5) C(10) -10.9(6)
Sm(1) C(5) C(10) C(11) 3.1(4)
C(1) C(5) C(10) C(11) 88.9(5)
C(4) C(5) C(10) C(11) -88.4(5)
C(5) C(10) C(11) C(12) 58.3(5)
C(5) C(10) C(11) C(20) -123.9(4)
C(10) C(11) C(12) C(13) 178.2(4)
C(10) C(11) C(20) C(15) -178.0(4)
C(10) C(11) C(20) C(19) 0.0(6)
C(12) C(11) C(20) C(15) -0.1(4)
C(12) C(11) C(20) C(19) 177.9(4)
C(20) C(11) C(12) C(13) 0.2(5)
C(11) C(12) C(13) C(14) -0.8(7)
C(12) C(13) C(14) C(15) 1.2(7)
C(13) C(14) C(15) C(16) -178.5(4)
C(13) C(14) C(15) C(20) -1.1(6)
C(14) C(15) C(16) C(17) 176.3(5)
C(14) C(15) C(20) C(11) 0.5(6)
C(14) C(15) C(20) C(19) -177.5(4)
C(16) C(15) C(20) C(11) 178.0(4)
C(16) C(15) C(20) C(19) -0.1(4)
C(20) C(15) C(16) C(17) -1.2(7)
C(15) C(16) C(17) C(18) 0.9(8)
C(16) C(17) C(18) C(19) 0.7(9)
C(17) C(18) C(19) C(20) -2.0(8)
C(18) C(19) C(20) C(11) -176.3(4)
C(18) C(19) C(20) C(15) 1.7(7)
Sm(1) C(21) C(22) C(23) -67.9(2)
Sm(1) C(21) C(22) C(27) 121.5(4)
Sm(1) C(21) C(25) C(24) 69.3(2)
Sm(1) C(21) C(25) C(30) -104.2(4)
C(22) C(21) C(25) Sm(1) -69.5(2)
C(22) C(21) C(25) C(24) -0.2(4)
C(22) C(21) C(25) C(30) -173.7(3)
C(25) C(21) C(22) Sm(1) 68.2(2)
C(25) C(21) C(22) C(23) 0.3(4)
C(25) C(21) C(22) C(27) -170.3(4)
C(26) C(21) C(22) Sm(1) -116.0(4)
C(26) C(21) C(22) C(23) 176.1(3)
C(26) C(21) C(22) C(27) 5.5(6)
C(26) C(21) C(25) Sm(1) 114.8(4)
C(26) C(21) C(25) C(24) -176.0(4)
C(26) C(21) C(25) C(30) 10.6(6)
Sm(1) C(22) C(23) C(24) -67.9(3)
Sm(1) C(22) C(23) C(28) 113.2(4)
C(21) C(22) C(23) Sm(1) 67.7(3)
C(21) C(22) C(23) C(24) -0.2(4)
C(21) C(22) C(23) C(28) -179.1(4)
C(27) C(22) C(23) Sm(1) -121.7(4)
C(27) C(22) C(23) C(24) 170.4(4)
C(27) C(22) C(23) C(28) -8.5(6)
Sm(1) C(23) C(24) C(25) -69.1(2)
Sm(1) C(23) C(24) C(29) 115.4(4)
C(22) C(23) C(24) Sm(1) 69.1(3)
C(22) C(23) C(24) C(25) 0.1(3)
C(22) C(23) C(24) C(29) -175.5(4)
C(28) C(23) C(24) Sm(1) -112.0(4)
C(28) C(23) C(24) C(25) 179.0(4)
C(28) C(23) C(24) C(29) 3.4(7)
Sm(1) C(24) C(25) C(21) -69.9(2)
Sm(1) C(24) C(25) C(30) 103.6(4)
C(23) C(24) C(25) Sm(1) 70.0(2)
C(23) C(24) C(25) C(21) 0.1(3)
C(23) C(24) C(25) C(30) 173.6(3)
C(29) C(24) C(25) Sm(1) -114.5(4)
C(29) C(24) C(25) C(21) 175.6(4)
C(29) C(24) C(25) C(30) -10.9(7)
Sm(1) C(25) C(30) C(31) 13.3(5)
C(21) C(25) C(30) C(31) 100.1(5)
C(24) C(25) C(30) C(31) -72.2(5)
C(25) C(30) C(31) C(32) -70.6(6)
C(25) C(30) C(31) C(40) 106.6(5)
C(30) C(31) C(32) C(33) 174.6(4)
C(30) C(31) C(40) C(35) -173.4(4)
C(30) C(31) C(40) C(39) 8.6(8)
C(32) C(31) C(40) C(35) 3.8(7)
C(32) C(31) C(40) C(39) -174.2(5)
C(40) C(31) C(32) C(33) -2.8(7)
C(31) C(32) C(33) C(34) -0.2(6)
C(32) C(33) C(34) C(35) 2.2(8)
C(33) C(34) C(35) C(36) 177.8(5)
C(33) C(34) C(35) C(40) -1.2(8)
C(34) C(35) C(36) C(37) -177.6(6)
C(34) C(35) C(40) C(31) -1.9(7)
C(34) C(35) C(40) C(39) 176.2(5)
C(36) C(35) C(40) C(31) 179.2(5)
C(36) C(35) C(40) C(39) -2.7(7)
C(40) C(35) C(36) C(37) 1.3(8)
C(35) C(36) C(37) C(38) 1.4(9)
C(36) C(37) C(38) C(39) -2.6(10)
C(37) C(38) C(39) C(40) 1.1(9)
C(38) C(39) C(40) C(31) 179.6(5)
C(38) C(39) C(40) C(35) 1.5(8)
